data_7204504
loop_
_publ_author_name
'Anderson, James C.'
'Skerratt, Sarah'

_publ_section_title
;
 Synthesis of ??,??-disubstituted unnatural amino acid derivatives
 using the aza-[2,3]-Wittig sigmatropic rearrangement
;
_journal_issue 24
_journal_name_full 'Journal of the Chemical Society, Perkin Transactions 1'
_journal_page_first 2871
_journal_paper_doi 10.1039/b207295e
_journal_year 2002
_chemical_formula_sum 'C24 H40 N2 O3 Si'
_chemical_formula_weight 432.67
_chemical_name_systematic
; 
? 
;
_space_group_IT_number 14
_symmetry_cell_setting monoclinic
_symmetry_space_group_name_Hall '-P 2yn'
_symmetry_space_group_name_H-M 'P 1 21/n 1'
_atom_sites_solution_hydrogens geom
_atom_sites_solution_primary direct
_atom_sites_solution_secondary difmap
_audit_creation_method SHELXL-97
_cell_angle_alpha 90.00
_cell_angle_beta 103.981(2)
_cell_angle_gamma 90.00
_cell_formula_units_Z 4
_cell_length_a 9.4034(8)
_cell_length_b 18.252(2)
_cell_length_c 15.3571(13)
_cell_measurement_reflns_used 3282
_cell_measurement_temperature 150(2)
_cell_measurement_theta_max 25.2
_cell_measurement_theta_min 2.3
_cell_volume 2557.7(4)
_computing_cell_refinement 'Bruker SAINT version 6.02a (Bruker, 2000)'
_computing_data_collection 'Bruker SMART version 5.624 (Bruker, 2001)'
_computing_data_reduction 'Bruker SAINT; Bruker SHELXTL (Bruker, 1997)'
_computing_publication_material 'SHELXL-97; PLATON (Spek, 2001)'
_computing_structure_refinement 'SHELXL-97 (Sheldrick, 1997)'
_computing_structure_solution 'SHELXS-97 (Sheldrick, 1990)'
_diffrn_ambient_temperature 150(2)
_diffrn_measured_fraction_theta_full 0.980
_diffrn_measured_fraction_theta_max 0.887
_diffrn_measurement_device_type 'Bruker SMART1000 CCD area detector'
_diffrn_measurement_method omega
_diffrn_radiation_monochromator graphite
_diffrn_radiation_source 'fine-focus sealed tube'
_diffrn_radiation_type MoK\a
_diffrn_radiation_wavelength 0.71073
_diffrn_reflns_av_R_equivalents 0.074
_diffrn_reflns_av_sigmaI/netI 0.0789
_diffrn_reflns_limit_h_max 10
_diffrn_reflns_limit_h_min -12
_diffrn_reflns_limit_k_max 23
_diffrn_reflns_limit_k_min -24
_diffrn_reflns_limit_l_max 20
_diffrn_reflns_limit_l_min -17
_diffrn_reflns_number 16173
_diffrn_reflns_theta_full 27.50
_diffrn_reflns_theta_max 28.86
_diffrn_reflns_theta_min 1.76
_diffrn_standards_decay_% 0
_exptl_absorpt_coefficient_mu 0.117
_exptl_absorpt_correction_type none
_exptl_crystal_colour colourless
_exptl_crystal_density_diffrn 1.124
_exptl_crystal_density_method 'not measured'
_exptl_crystal_description plate
_exptl_crystal_F_000 944
_exptl_crystal_size_max 0.32
_exptl_crystal_size_mid 0.30
_exptl_crystal_size_min 0.10
_refine_diff_density_max 0.378
_refine_diff_density_min -0.301
_refine_diff_density_rms 0.046
_refine_ls_extinction_method none
_refine_ls_goodness_of_fit_ref 0.931
_refine_ls_hydrogen_treatment 'riding model'
_refine_ls_matrix_type full
_refine_ls_number_parameters 271
_refine_ls_number_reflns 5953
_refine_ls_number_restraints 0
_refine_ls_restrained_S_all 0.931
_refine_ls_R_factor_all 0.1003
_refine_ls_R_factor_gt 0.0447
_refine_ls_shift/su_max 0.000
_refine_ls_shift/su_mean 0.000
_refine_ls_structure_factor_coef Fsqd
_refine_ls_weighting_details 'calc w=1/[\s^2^(Fo^2^)+(0.0559P)^2^] where P=(Fo^2^+2Fc^2^)/3'
_refine_ls_weighting_scheme calc
_refine_ls_wR_factor_gt 0.1001
_refine_ls_wR_factor_ref 0.1209
_reflns_number_gt 3317
_reflns_number_total 5953
_reflns_threshold_expression >2sigma(I)
_cod_data_source_file b207295e.txt
_cod_data_source_block sicbes
_cod_depositor_comments
;
The following automatic conversions were performed:
'_symmetry_cell_setting' value 'Monoclinic' changed to 'monoclinic'
according to '/home/saulius/struct/CIF-dictionaries/cif_core.dic'
dictionary named 'cif_core.dic' version 2.4.1 from 2010-06-29.

Automatic conversion script
Id: cif_fix_enum 1527 2010-12-29 10:47:43Z saulius 

The following automatic conversions were performed:

'_atom_sites_solution_hydrogens' value 'geometrically placed' was
changed to 'geom'.

Automatic conversion script
Id: cif_fix_values 6452 2018-10-05 10:23:21Z andrius 
;
_cod_original_sg_symbol_H-M P2(1)/n
_cod_database_code 7204504

loop_
_symmetry_equiv_pos_as_xyz
'x, y, z'
'-x+1/2, y+1/2, -z+1/2'
'-x, -y, -z'
'x-1/2, -y-1/2, z-1/2'

loop_
_atom_site_label
_atom_site_type_symbol
_atom_site_fract_x
_atom_site_fract_y
_atom_site_fract_z
_atom_site_U_iso_or_equiv
_atom_site_adp_type
_atom_site_occupancy
_atom_site_symmetry_multiplicity
_atom_site_calc_flag
_atom_site_refinement_flags
_atom_site_disorder_assembly
_atom_site_disorder_group
Si1 Si 0.25307(6) 0.07808(3) 0.10664(4) 0.02709(15) Uani 1 1 d . . .
O1 O 0.62027(16) 0.32091(8) 0.33464(10) 0.0380(4) Uani 1 1 d . . .
N1 N 0.48410(17) 0.23157(9) 0.25083(11) 0.0268(4) Uani 1 1 d . . .
H1A H 0.4773 0.2034 0.2035 0.032 Uiso 1 1 calc R . .
C1 C 0.3987(2) 0.21426(10) 0.31703(13) 0.0242(4) Uani 1 1 d . . .
O2 O 0.60385(16) 0.31080(8) 0.18504(9) 0.0361(4) Uani 1 1 d . . .
N2 N 0.62258(17) 0.16349(9) 0.42986(11) 0.0300(4) Uani 1 1 d . . .
C2 C 0.3160(2) 0.14012(11) 0.28826(13) 0.0243(4) Uani 1 1 d . . .
H2A H 0.3933 0.1029 0.2864 0.029 Uiso 1 1 calc R . .
O3 O 0.45496(15) 0.23049(8) 0.47603(9) 0.0344(4) Uani 1 1 d . . .
C3 C 0.2130(2) 0.14079(11) 0.19467(13) 0.0262(5) Uani 1 1 d . . .
C4 C 0.0868(2) 0.17761(12) 0.17761(16) 0.0376(5) Uani 1 1 d . . .
H4A H 0.0594 0.2042 0.2242 0.045 Uiso 1 1 calc R . .
H4B H 0.0243 0.1773 0.1189 0.045 Uiso 1 1 calc R . .
C5 C 0.2370(2) 0.11284(12) 0.35863(14) 0.0345(5) Uani 1 1 d . . .
H5A H 0.1876 0.0664 0.3386 0.052 Uiso 1 1 calc R . .
H5B H 0.1643 0.1493 0.3662 0.052 Uiso 1 1 calc R . .
H5C H 0.3085 0.1055 0.4160 0.052 Uiso 1 1 calc R . .
C6 C 0.2957(2) 0.27834(11) 0.32000(14) 0.0323(5) Uani 1 1 d . . .
H6A H 0.3533 0.3229 0.3382 0.048 Uiso 1 1 calc R . .
H6B H 0.2371 0.2677 0.3633 0.048 Uiso 1 1 calc R . .
H6C H 0.2304 0.2855 0.2604 0.048 Uiso 1 1 calc R . .
C7 C 0.4970(2) 0.20402(11) 0.41326(14) 0.0267(5) Uani 1 1 d . . .
C8 C 0.6853(2) 0.12365(12) 0.36546(15) 0.0331(5) Uani 1 1 d . . .
H8A H 0.6127 0.1226 0.3068 0.040 Uiso 1 1 calc R . .
H8B H 0.7042 0.0724 0.3862 0.040 Uiso 1 1 calc R . .
C9 C 0.8270(2) 0.15670(13) 0.35253(16) 0.0423(6) Uani 1 1 d . . .
H9A H 0.8635 0.1273 0.3091 0.064 Uiso 1 1 calc R . .
H9B H 0.9002 0.1572 0.4100 0.064 Uiso 1 1 calc R . .
H9C H 0.8088 0.2069 0.3301 0.064 Uiso 1 1 calc R . .
C10 C 0.7004(2) 0.15566(13) 0.52429(15) 0.0417(6) Uani 1 1 d . . .
H10A H 0.6907 0.2017 0.5564 0.050 Uiso 1 1 calc R . .
H10B H 0.8058 0.1477 0.5281 0.050 Uiso 1 1 calc R . .
C11 C 0.6428(3) 0.09273(15) 0.57016(17) 0.0608(8) Uani 1 1 d . . .
H11A H 0.6979 0.0900 0.6330 0.091 Uiso 1 1 calc R . .
H11B H 0.6546 0.0467 0.5397 0.091 Uiso 1 1 calc R . .
H11C H 0.5388 0.1007 0.5675 0.091 Uiso 1 1 calc R . .
C12 C 0.5731(2) 0.29102(11) 0.26310(14) 0.0282(5) Uani 1 1 d . . .
C13 C 0.6950(2) 0.37575(12) 0.18236(15) 0.0369(5) Uani 1 1 d . . .
C14 C 0.8481(3) 0.36431(15) 0.24011(18) 0.0552(7) Uani 1 1 d . . .
H14A H 0.8450 0.3625 0.3034 0.083 Uiso 1 1 calc R . .
H14B H 0.9110 0.4049 0.2309 0.083 Uiso 1 1 calc R . .
H14C H 0.8876 0.3181 0.2235 0.083 Uiso 1 1 calc R . .
C15 C 0.6214(3) 0.44297(13) 0.20918(19) 0.0595(8) Uani 1 1 d . . .
H15A H 0.6222 0.4400 0.2730 0.089 Uiso 1 1 calc R . .
H15B H 0.5199 0.4455 0.1735 0.089 Uiso 1 1 calc R . .
H15C H 0.6744 0.4870 0.1984 0.089 Uiso 1 1 calc R . .
C16 C 0.6978(3) 0.37955(15) 0.08384(16) 0.0539(7) Uani 1 1 d . . .
H16A H 0.5980 0.3872 0.0472 0.081 Uiso 1 1 calc R . .
H16B H 0.7368 0.3336 0.0662 0.081 Uiso 1 1 calc R . .
H16C H 0.7603 0.4204 0.0746 0.081 Uiso 1 1 calc R . .
C17 C 0.2731(2) -0.01635(11) 0.15503(14) 0.0364(5) Uani 1 1 d . . .
H17A H 0.1812 -0.0310 0.1695 0.055 Uiso 1 1 calc R . .
H17B H 0.3525 -0.0169 0.2097 0.055 Uiso 1 1 calc R . .
H17C H 0.2960 -0.0506 0.1112 0.055 Uiso 1 1 calc R . .
C18 C 0.1011(2) 0.08329(12) 0.00469(14) 0.0361(5) Uani 1 1 d . . .
H18A H 0.0934 0.1334 -0.0189 0.054 Uiso 1 1 calc R . .
H18B H 0.0091 0.0697 0.0197 0.054 Uiso 1 1 calc R . .
H18C H 0.1203 0.0496 -0.0408 0.054 Uiso 1 1 calc R . .
C19 C 0.4285(2) 0.10613(11) 0.07825(13) 0.0266(5) Uani 1 1 d . . .
C20 C 0.5637(2) 0.07342(12) 0.11603(14) 0.0361(5) Uani 1 1 d . . .
H20A H 0.5678 0.0336 0.1563 0.043 Uiso 1 1 calc R . .
C21 C 0.6928(2) 0.09775(13) 0.09610(15) 0.0409(6) Uani 1 1 d . . .
H21A H 0.7834 0.0749 0.1233 0.049 Uiso 1 1 calc R . .
C22 C 0.6892(2) 0.15488(13) 0.03696(15) 0.0378(6) Uani 1 1 d . . .
H22A H 0.7768 0.1715 0.0230 0.045 Uiso 1 1 calc R . .
C23 C 0.5572(2) 0.18758(12) -0.00165(15) 0.0364(5) Uani 1 1 d . . .
H23A H 0.5541 0.2270 -0.0425 0.044 Uiso 1 1 calc R . .
C24 C 0.4290(2) 0.16375(11) 0.01821(14) 0.0311(5) Uani 1 1 d . . .
H24A H 0.3391 0.1870 -0.0096 0.037 Uiso 1 1 calc R . .

loop_
_atom_site_aniso_label
_atom_site_aniso_U_11
_atom_site_aniso_U_22
_atom_site_aniso_U_33
_atom_site_aniso_U_23
_atom_site_aniso_U_13
_atom_site_aniso_U_12
Si1 0.0283(3) 0.0281(3) 0.0249(3) 0.0012(3) 0.0066(2) -0.0042(3)
O1 0.0464(9) 0.0407(9) 0.0296(9) -0.0090(7) 0.0144(7) -0.0159(7)
N1 0.0327(9) 0.0276(9) 0.0248(9) -0.0064(7) 0.0163(8) -0.0069(7)
C1 0.0242(10) 0.0277(11) 0.0234(11) -0.0011(8) 0.0110(9) -0.0008(8)
O2 0.0455(9) 0.0399(9) 0.0269(8) -0.0064(7) 0.0167(7) -0.0194(7)
N2 0.0270(9) 0.0384(11) 0.0256(10) -0.0018(8) 0.0083(8) 0.0037(8)
C2 0.0213(10) 0.0269(11) 0.0269(11) 0.0006(8) 0.0101(9) -0.0009(8)
O3 0.0388(9) 0.0419(9) 0.0252(8) -0.0056(7) 0.0133(7) 0.0033(7)
C3 0.0209(10) 0.0293(11) 0.0300(12) 0.0051(9) 0.0093(9) -0.0041(8)
C4 0.0270(11) 0.0442(14) 0.0406(14) -0.0021(11) 0.0065(10) 0.0026(10)
C5 0.0355(13) 0.0403(13) 0.0310(12) 0.0038(10) 0.0142(10) -0.0062(10)
C6 0.0327(12) 0.0327(12) 0.0337(12) -0.0003(10) 0.0123(10) 0.0039(10)
C7 0.0282(11) 0.0262(11) 0.0277(12) -0.0012(9) 0.0105(9) -0.0033(9)
C8 0.0277(11) 0.0355(13) 0.0383(13) -0.0021(10) 0.0122(10) 0.0030(9)
C9 0.0274(12) 0.0555(16) 0.0465(15) -0.0066(12) 0.0135(11) -0.0012(11)
C10 0.0338(12) 0.0572(16) 0.0330(13) 0.0039(11) 0.0061(10) 0.0067(11)
C11 0.0715(19) 0.067(2) 0.0428(16) 0.0185(14) 0.0115(14) 0.0058(15)
C12 0.0316(11) 0.0300(12) 0.0266(12) -0.0023(9) 0.0137(9) -0.0025(9)
C13 0.0438(13) 0.0346(13) 0.0377(13) -0.0041(10) 0.0203(11) -0.0178(10)
C14 0.0432(15) 0.0644(18) 0.0597(18) 0.0012(14) 0.0160(13) -0.0182(13)
C15 0.080(2) 0.0392(15) 0.072(2) 0.0025(13) 0.0429(17) -0.0059(14)
C16 0.0670(18) 0.0616(17) 0.0386(15) -0.0002(13) 0.0234(13) -0.0265(14)
C17 0.0438(13) 0.0323(12) 0.0334(13) 0.0011(10) 0.0100(10) -0.0043(10)
C18 0.0371(12) 0.0383(13) 0.0319(12) 0.0028(10) 0.0064(10) -0.0110(10)
C19 0.0314(11) 0.0282(11) 0.0214(11) -0.0041(9) 0.0087(9) -0.0013(9)
C20 0.0388(13) 0.0402(13) 0.0308(12) 0.0064(10) 0.0113(10) 0.0050(11)
C21 0.0287(12) 0.0559(16) 0.0393(14) 0.0041(12) 0.0104(10) 0.0087(11)
C22 0.0290(12) 0.0535(15) 0.0344(13) -0.0011(11) 0.0147(10) -0.0029(11)
C23 0.0342(12) 0.0418(13) 0.0361(13) 0.0068(10) 0.0142(11) -0.0009(10)
C24 0.0272(11) 0.0347(12) 0.0323(13) 0.0032(10) 0.0087(10) 0.0013(9)

loop_
_atom_type_symbol
_atom_type_description
_atom_type_scat_dispersion_real
_atom_type_scat_dispersion_imag
_atom_type_scat_source
C C 0.0033 0.0016 'International Tables Vol C Tables 4.2.6.8 and 6.1.1.4'
H H 0.0000 0.0000 'International Tables Vol C Tables 4.2.6.8 and 6.1.1.4'
N N 0.0061 0.0033 'International Tables Vol C Tables 4.2.6.8 and 6.1.1.4'
O O 0.0106 0.0060 'International Tables Vol C Tables 4.2.6.8 and 6.1.1.4'
Si Si 0.0817 0.0704 'International Tables Vol C Tables 4.2.6.8 and 6.1.1.4'

loop_
_geom_angle_atom_site_label_1
_geom_angle_atom_site_label_2
_geom_angle_atom_site_label_3
_geom_angle
_geom_angle_site_symmetry_1
_geom_angle_site_symmetry_3
_geom_angle_publ_flag
C18 Si1 C17 111.53(10) . . ?
C18 Si1 C19 109.39(9) . . ?
C17 Si1 C19 109.54(10) . . ?
C18 Si1 C3 109.25(10) . . ?
C17 Si1 C3 107.12(9) . . ?
C19 Si1 C3 109.99(9) . . ?
C12 N1 C1 119.78(16) . . ?
N1 C1 C6 108.18(16) . . ?
N1 C1 C7 112.58(15) . . ?
C6 C1 C7 107.45(16) . . ?
N1 C1 C2 107.81(14) . . ?
C6 C1 C2 113.19(16) . . ?
C7 C1 C2 107.72(15) . . ?
C12 O2 C13 119.51(16) . . ?
C7 N2 C8 128.02(17) . . ?
C7 N2 C10 116.14(17) . . ?
C8 N2 C10 115.76(17) . . ?
C3 C2 C5 111.09(16) . . ?
C3 C2 C1 114.61(16) . . ?
C5 C2 C1 111.88(16) . . ?
C4 C3 C2 121.42(19) . . ?
C4 C3 Si1 119.32(17) . . ?
C2 C3 Si1 118.71(14) . . ?
O3 C7 N2 119.72(19) . . ?
O3 C7 C1 118.02(17) . . ?
N2 C7 C1 122.16(17) . . ?
N2 C8 C9 113.65(18) . . ?
N2 C10 C11 112.7(2) . . ?
O1 C12 O2 125.17(19) . . ?
O1 C12 N1 124.43(19) . . ?
O2 C12 N1 110.39(17) . . ?
O2 C13 C14 110.58(19) . . ?
O2 C13 C15 109.78(18) . . ?
C14 C13 C15 112.7(2) . . ?
O2 C13 C16 102.41(17) . . ?
C14 C13 C16 110.3(2) . . ?
C15 C13 C16 110.6(2) . . ?
C20 C19 C24 116.54(19) . . ?
C20 C19 Si1 123.36(16) . . ?
C24 C19 Si1 120.08(15) . . ?
C21 C20 C19 121.7(2) . . ?
C22 C21 C20 120.1(2) . . ?
C23 C22 C21 119.3(2) . . ?
C22 C23 C24 120.8(2) . . ?
C23 C24 C19 121.6(2) . . ?

loop_
_geom_bond_atom_site_label_1
_geom_bond_atom_site_label_2
_geom_bond_distance
_geom_bond_site_symmetry_2
_geom_bond_publ_flag
Si1 C18 1.850(2) . ?
Si1 C17 1.868(2) . ?
Si1 C19 1.876(2) . ?
Si1 C3 1.878(2) . ?
O1 C12 1.211(2) . ?
N1 C12 1.356(2) . ?
N1 C1 1.474(2) . ?
C1 C6 1.527(3) . ?
C1 C7 1.553(3) . ?
C1 C2 1.570(3) . ?
O2 C12 1.348(2) . ?
O2 C13 1.469(2) . ?
N2 C7 1.364(2) . ?
N2 C8 1.462(3) . ?
N2 C10 1.465(3) . ?
C2 C3 1.527(3) . ?
C2 C5 1.535(3) . ?
O3 C7 1.226(2) . ?
C3 C4 1.333(3) . ?
C8 C9 1.518(3) . ?
C10 C11 1.514(3) . ?
C13 C14 1.512(3) . ?
C13 C15 1.514(3) . ?
C13 C16 1.521(3) . ?
C19 C20 1.398(3) . ?
C19 C24 1.399(3) . ?
C20 C21 1.394(3) . ?
C21 C22 1.378(3) . ?
C22 C23 1.375(3) . ?
C23 C24 1.384(3) . ?

loop_
_geom_torsion_atom_site_label_1
_geom_torsion_atom_site_label_2
_geom_torsion_atom_site_label_3
_geom_torsion_atom_site_label_4
_geom_torsion
_geom_torsion_site_symmetry_1
_geom_torsion_site_symmetry_2
_geom_torsion_site_symmetry_3
_geom_torsion_site_symmetry_4
_geom_torsion_publ_flag
C12 N1 C1 C6 61.2(2) . . . . ?
C12 N1 C1 C7 -57.4(2) . . . . ?
C12 N1 C1 C2 -176.04(17) . . . . ?
N1 C1 C2 C3 -58.6(2) . . . . ?
C6 C1 C2 C3 61.0(2) . . . . ?
C7 C1 C2 C3 179.64(15) . . . . ?
N1 C1 C2 C5 173.75(15) . . . . ?
C6 C1 C2 C5 -66.6(2) . . . . ?
C7 C1 C2 C5 52.0(2) . . . . ?
C5 C2 C3 C4 56.0(3) . . . . ?
C1 C2 C3 C4 -72.0(2) . . . . ?
C5 C2 C3 Si1 -115.47(16) . . . . ?
C1 C2 C3 Si1 116.51(16) . . . . ?
C18 Si1 C3 C4 2.4(2) . . . . ?
C17 Si1 C3 C4 -118.56(18) . . . . ?
C19 Si1 C3 C4 122.47(17) . . . . ?
C18 Si1 C3 C2 174.06(14) . . . . ?
C17 Si1 C3 C2 53.11(16) . . . . ?
C19 Si1 C3 C2 -65.86(16) . . . . ?
C8 N2 C7 O3 175.58(18) . . . . ?
C10 N2 C7 O3 -0.9(3) . . . . ?
C8 N2 C7 C1 -0.6(3) . . . . ?
C10 N2 C7 C1 -177.11(17) . . . . ?
N1 C1 C7 O3 138.50(18) . . . . ?
C6 C1 C7 O3 19.5(2) . . . . ?
C2 C1 C7 O3 -102.8(2) . . . . ?
N1 C1 C7 N2 -45.3(2) . . . . ?
C6 C1 C7 N2 -164.26(18) . . . . ?
C2 C1 C7 N2 73.5(2) . . . . ?
C7 N2 C8 C9 111.1(2) . . . . ?
C10 N2 C8 C9 -72.4(2) . . . . ?
C7 N2 C10 C11 85.7(2) . . . . ?
C8 N2 C10 C11 -91.2(2) . . . . ?
C13 O2 C12 O1 -3.4(3) . . . . ?
C13 O2 C12 N1 177.92(17) . . . . ?
C1 N1 C12 O1 20.8(3) . . . . ?
C1 N1 C12 O2 -160.52(16) . . . . ?
C12 O2 C13 C14 64.3(2) . . . . ?
C12 O2 C13 C15 -60.6(3) . . . . ?
C12 O2 C13 C16 -178.19(19) . . . . ?
C18 Si1 C19 C20 -143.10(18) . . . . ?
C17 Si1 C19 C20 -20.6(2) . . . . ?
C3 Si1 C19 C20 96.91(19) . . . . ?
C18 Si1 C19 C24 38.60(19) . . . . ?
C17 Si1 C19 C24 161.13(16) . . . . ?
C3 Si1 C19 C24 -81.39(18) . . . . ?
C24 C19 C20 C21 1.1(3) . . . . ?
Si1 C19 C20 C21 -177.30(17) . . . . ?
C19 C20 C21 C22 -0.8(4) . . . . ?
C20 C21 C22 C23 0.2(4) . . . . ?
C21 C22 C23 C24 0.0(3) . . . . ?
C22 C23 C24 C19 0.3(3) . . . . ?
C20 C19 C24 C23 -0.8(3) . . . . ?
Si1 C19 C24 C23 177.59(16) . . . . ?

loop_
_cod_related_entry_id
_cod_related_entry_database
_cod_related_entry_code
1 ChemSpider 4416939
